data_2229789
loop_
_publ_author_name
'Panchamukhi, Shridhar I.'
'Fathima, Nikhath'
'Khazi, I. M.'
'Begum, Noor Shahina'

_publ_section_title
;
 2-Phenyl-8,9,10,11-tetrahydro-1-benzothieno[3,2-<i>e</i>][1,2,4]triazolo[1,5-<i>c</i>]pyrimidine
;
_journal_coeditor_code PB2056
_journal_issue 4
_journal_name_full 'Acta Crystallographica Section E'
_journal_page_first o777
_journal_page_last o778
_journal_paper_doi 10.1107/S1600536811007331
_journal_volume 67
_journal_year 2011
_chemical_formula_iupac 'C17 H14 N4 S'
_chemical_formula_moiety 'C17 H14 N4 S'
_chemical_formula_sum 'C17 H14 N4 S'
_chemical_formula_weight 306.38
_chemical_name_systematic
;
2-Phenyl-8,9,10,11-tetrahydro-1-
benzothieno[3,2-<i>e</i>][1,2,4]triazolo[1,5-<i>c</i>]pyrimidine
;
_space_group_IT_number 14
_symmetry_cell_setting monoclinic
_symmetry_space_group_name_Hall '-P 2ybc'
_symmetry_space_group_name_H-M 'P 1 21/c 1'
_atom_sites_solution_hydrogens geom
_atom_sites_solution_primary direct
_atom_sites_solution_secondary difmap
_audit_creation_method SHELXL-97
_cell_angle_alpha 90.00
_cell_angle_beta 111.975(3)
_cell_angle_gamma 90.00
_cell_formula_units_Z 4
_cell_length_a 8.6239(16)
_cell_length_b 20.512(4)
_cell_length_c 8.5952(16)
_cell_measurement_reflns_used 3042
_cell_measurement_temperature 296(2)
_cell_measurement_theta_max 27.00
_cell_measurement_theta_min 2.55
_cell_volume 1410.0(5)
_computing_cell_refinement 'SAINT-Plus (Bruker, 1998)'
_computing_data_collection 'SMART (Bruker, 1998)'
_computing_data_reduction 'SAINT-Plus (Bruker, 1998)'
_computing_molecular_graphics 'ORTEP-3 (Farrugia, 1997) and CAMERON (Watkin <i>et al.</i>, 1996)'
_computing_publication_material 'WinGX (Farrugia, 1999)'
_computing_structure_refinement 'SHELXL97 (Sheldrick, 2008)'
_computing_structure_solution 'SHELXS97 (Sheldrick, 2008)'
_diffrn_ambient_temperature 296(2)
_diffrn_measured_fraction_theta_full 0.991
_diffrn_measured_fraction_theta_max 0.991
_diffrn_measurement_device_type 'Bruker SMART APEX CCD detector'
_diffrn_measurement_method \w
_diffrn_radiation_monochromator graphite
_diffrn_radiation_source 'fine-focus sealed tube'
_diffrn_radiation_type MoK\a
_diffrn_radiation_wavelength 0.71073
_diffrn_reflns_av_R_equivalents 0.0574
_diffrn_reflns_av_sigmaI/netI 0.0647
_diffrn_reflns_limit_h_max 11
_diffrn_reflns_limit_h_min -10
_diffrn_reflns_limit_k_max 19
_diffrn_reflns_limit_k_min -26
_diffrn_reflns_limit_l_max 10
_diffrn_reflns_limit_l_min -10
_diffrn_reflns_number 8272
_diffrn_reflns_theta_full 27.00
_diffrn_reflns_theta_max 27.00
_diffrn_reflns_theta_min 2.55
_exptl_absorpt_coefficient_mu 0.231
_exptl_absorpt_correction_T_max 0.9640
_exptl_absorpt_correction_T_min 0.9596
_exptl_absorpt_correction_type multi-scan
_exptl_absorpt_process_details '(SADABS; Bruker, 1998)'
_exptl_crystal_colour White
_exptl_crystal_density_diffrn 1.443
_exptl_crystal_density_method 'not measured'
_exptl_crystal_description block
_exptl_crystal_F_000 640
_exptl_crystal_size_max 0.18
_exptl_crystal_size_mid 0.16
_exptl_crystal_size_min 0.16
_refine_diff_density_max 0.720
_refine_diff_density_min -0.656
_refine_ls_extinction_method none
_refine_ls_goodness_of_fit_ref 1.252
_refine_ls_hydrogen_treatment constr
_refine_ls_matrix_type full
_refine_ls_number_parameters 199
_refine_ls_number_reflns 3042
_refine_ls_number_restraints 0
_refine_ls_restrained_S_all 1.252
_refine_ls_R_factor_all 0.0852
_refine_ls_R_factor_gt 0.0596
_refine_ls_shift/su_max 0.001
_refine_ls_shift/su_mean 0.000
_refine_ls_structure_factor_coef Fsqd
_refine_ls_weighting_details 'calc w=1/[\s^2^(Fo^2^)+(0.1054P)^2^+0.0000P] where P=(Fo^2^+2Fc^2^)/3'
_refine_ls_weighting_scheme calc
_refine_ls_wR_factor_gt 0.1512
_refine_ls_wR_factor_ref 0.2016
_reflns_number_gt 2345
_reflns_number_total 3042
_reflns_threshold_expression I>2\s(I)
_cod_data_source_file pb2056.cif
_cod_data_source_block I
_cod_original_sg_symbol_H-M 'P 21/c'
_cod_database_code 2229789
_cod_database_fobs_code 2229789

loop_
_symmetry_equiv_pos_as_xyz
'x, y, z'
'-x, y+1/2, -z+1/2'
'-x, -y, -z'
'x, -y-1/2, z-1/2'

loop_
_atom_site_type_symbol
_atom_site_label
_atom_site_fract_x
_atom_site_fract_y
_atom_site_fract_z
_atom_site_U_iso_or_equiv
_atom_site_adp_type
_atom_site_calc_flag
_atom_site_refinement_flags
_atom_site_occupancy
_atom_site_disorder_assembly
_atom_site_disorder_group
C C1 -0.1145(3) 0.57323(12) 0.5033(3) 0.0166(6) Uani d . 1 . .
C C2 -0.2370(3) 0.52330(12) 0.4477(3) 0.0160(6) Uani d . 1 . .
C C3 -0.4107(3) 0.44589(13) 0.3912(3) 0.0163(6) Uani d . 1 . .
C C4 -0.5006(3) 0.38839(13) 0.4128(3) 0.0177(6) Uani d . 1 . .
C C5 -0.3157(3) 0.56670(13) 0.1641(4) 0.0205(6) Uani d . 1 . .
H H5 -0.3857 0.5635 0.0517 0.025 Uiso calc R 1 . .
C C6 -0.1062(3) 0.61456(13) 0.3786(4) 0.0189(6) Uani d . 1 . .
C C7 0.0023(3) 0.58943(13) 0.6675(3) 0.0174(6) Uani d . 1 . .
C C8 0.0944(3) 0.64270(13) 0.6629(3) 0.0185(6) Uani d . 1 . .
C C9 0.2214(4) 0.67497(14) 0.8139(4) 0.0228(6) Uani d . 1 . .
H H9A 0.2104 0.7220 0.8025 0.027 Uiso calc R 1 . .
H H9B 0.3332 0.6631 0.8226 0.027 Uiso calc R 1 . .
C C10 0.1936(4) 0.65306(15) 0.9725(4) 0.0297(7) Uani d . 1 . .
H H10A 0.2879 0.6667 1.0710 0.036 Uiso calc R 1 . .
H H10B 0.0940 0.6739 0.9760 0.036 Uiso calc R 1 . .
C C11 0.1742(4) 0.57928(15) 0.9757(4) 0.0292(7) Uani d . 1 . .
H H11A 0.1642 0.5667 1.0803 0.035 Uiso calc R 1 . .
H H11B 0.2735 0.5586 0.9710 0.035 Uiso calc R 1 . .
C C12 0.0201(4) 0.55527(13) 0.8282(3) 0.0197(6) Uani d . 1 . .
H H12A 0.0296 0.5087 0.8144 0.024 Uiso calc R 1 . .
H H12B -0.0793 0.5629 0.8529 0.024 Uiso calc R 1 . .
C C13 -0.6266(3) 0.35972(13) 0.2766(4) 0.0187(6) Uani d . 1 . .
H H13 -0.6562 0.3776 0.1699 0.022 Uiso calc R 1 . .
C C14 -0.7074(4) 0.30477(14) 0.3003(4) 0.0216(6) Uani d . 1 . .
H H14 -0.7920 0.2862 0.2091 0.026 Uiso calc R 1 . .
C C15 -0.6648(4) 0.27684(14) 0.4573(4) 0.0213(6) Uani d . 1 . .
H H15 -0.7186 0.2393 0.4715 0.026 Uiso calc R 1 . .
C C16 -0.5407(4) 0.30559(15) 0.5931(4) 0.0232(7) Uani d . 1 . .
H H16 -0.5118 0.2875 0.6994 0.028 Uiso calc R 1 . .
C C17 -0.4598(3) 0.36091(13) 0.5716(4) 0.0211(6) Uani d . 1 . .
H H17 -0.3773 0.3800 0.6638 0.025 Uiso calc R 1 . .
N N1 -0.3331(3) 0.52294(11) 0.2782(3) 0.0170(5) Uani d . 1 . .
N N2 -0.4455(3) 0.47305(11) 0.2407(3) 0.0190(5) Uani d . 1 . .
N N3 -0.2852(3) 0.47484(10) 0.5218(3) 0.0173(5) Uani d . 1 . .
N N4 -0.2022(3) 0.61279(11) 0.2114(3) 0.0202(5) Uani d . 1 . .
S S1 0.04561(9) 0.67369(3) 0.46182(9) 0.0205(3) Uani d . 1 . .

loop_
_atom_site_aniso_label
_atom_site_aniso_U_11
_atom_site_aniso_U_22
_atom_site_aniso_U_33
_atom_site_aniso_U_12
_atom_site_aniso_U_13
_atom_site_aniso_U_23
C1 0.0188(14) 0.0123(13) 0.0200(14) 0.0057(10) 0.0089(11) 0.0046(10)
C2 0.0157(14) 0.0168(13) 0.0145(13) 0.0021(10) 0.0044(11) -0.0027(10)
C3 0.0148(13) 0.0135(13) 0.0187(14) 0.0013(10) 0.0039(11) -0.0001(10)
C4 0.0193(14) 0.0158(13) 0.0182(14) 0.0036(11) 0.0072(11) 0.0012(11)
C5 0.0211(15) 0.0189(14) 0.0198(15) -0.0025(11) 0.0057(12) 0.0000(11)
C6 0.0203(15) 0.0161(13) 0.0201(15) 0.0041(11) 0.0075(12) 0.0011(11)
C7 0.0173(14) 0.0171(14) 0.0169(14) 0.0017(11) 0.0055(11) -0.0026(11)
C8 0.0173(14) 0.0144(13) 0.0216(15) 0.0029(11) 0.0048(12) -0.0019(11)
C9 0.0213(15) 0.0206(15) 0.0240(16) -0.0038(11) 0.0058(12) -0.0015(11)
C10 0.0335(18) 0.0271(16) 0.0208(16) -0.0066(14) 0.0015(14) -0.0032(13)
C11 0.0303(18) 0.0312(17) 0.0210(16) -0.0031(14) 0.0037(14) 0.0018(13)
C12 0.0223(15) 0.0164(14) 0.0181(14) -0.0019(11) 0.0049(12) -0.0027(11)
C13 0.0188(15) 0.0186(14) 0.0174(14) -0.0007(11) 0.0054(11) -0.0009(11)
C14 0.0193(15) 0.0258(15) 0.0204(15) -0.0018(12) 0.0081(12) -0.0041(12)
C15 0.0245(15) 0.0165(14) 0.0254(16) 0.0010(11) 0.0123(13) 0.0011(11)
C16 0.0215(16) 0.0263(16) 0.0201(15) -0.0030(12) 0.0059(12) 0.0042(12)
C17 0.0174(15) 0.0238(15) 0.0194(15) -0.0007(12) 0.0039(12) 0.0028(12)
N1 0.0164(12) 0.0163(11) 0.0172(12) -0.0049(9) 0.0047(10) -0.0015(9)
N2 0.0189(12) 0.0180(12) 0.0182(12) -0.0019(9) 0.0048(10) -0.0020(9)
N3 0.0186(12) 0.0141(11) 0.0192(12) 0.0012(9) 0.0071(10) 0.0012(9)
N4 0.0206(13) 0.0204(12) 0.0178(12) 0.0017(10) 0.0050(10) 0.0032(9)
S1 0.0209(4) 0.0173(4) 0.0224(4) -0.0018(3) 0.0071(3) 0.0017(3)

loop_
_atom_type_symbol
_atom_type_description
_atom_type_scat_dispersion_real
_atom_type_scat_dispersion_imag
_atom_type_scat_source
C C 0.0033 0.0016 'International Tables Vol C Tables 4.2.6.8 and 6.1.1.4'
H H 0.0000 0.0000 'International Tables Vol C Tables 4.2.6.8 and 6.1.1.4'
N N 0.0061 0.0033 'International Tables Vol C Tables 4.2.6.8 and 6.1.1.4'
S S 0.1246 0.1234 'International Tables Vol C Tables 4.2.6.8 and 6.1.1.4'

loop_
_geom_angle_atom_site_label_1
_geom_angle_atom_site_label_2
_geom_angle_atom_site_label_3
_geom_angle_site_symmetry_1
_geom_angle_site_symmetry_3
_geom_angle
_geom_angle_publ_flag
C6 C1 C2 . . 115.3(3) ?
C6 C1 C7 . . 113.5(2) ?
C2 C1 C7 . . 131.2(2) ?
N3 C2 N1 . . 109.3(2) ?
N3 C2 C1 . . 134.9(3) ?
N1 C2 C1 . . 115.8(2) ?
N2 C3 N3 . . 115.8(2) ?
N2 C3 C4 . . 121.5(2) ?
N3 C3 C4 . . 122.7(2) ?
C17 C4 C13 . . 118.9(2) ?
C17 C4 C3 . . 119.9(3) ?
C13 C4 C3 . . 121.2(3) ?
N4 C5 N1 . . 121.0(3) ?
N4 C5 H5 . . 119.5 ?
N1 C5 H5 . . 119.5 ?
N4 C6 C1 . . 127.6(3) ?
N4 C6 S1 . . 121.4(2) ?
C1 C6 S1 . . 111.0(2) ?
C8 C7 C1 . . 111.1(2) ?
C8 C7 C12 . . 122.8(2) ?
C1 C7 C12 . . 126.1(2) ?
C7 C8 C9 . . 125.0(3) ?
C7 C8 S1 . . 113.3(2) ?
C9 C8 S1 . . 121.7(2) ?
C8 C9 C10 . . 109.4(2) ?
C8 C9 H9A . . 109.8 ?
C10 C9 H9A . . 109.8 ?
C8 C9 H9B . . 109.8 ?
C10 C9 H9B . . 109.8 ?
H9A C9 H9B . . 108.2 ?
C11 C10 C9 . . 111.2(3) ?
C11 C10 H10A . . 109.4 ?
C9 C10 H10A . . 109.4 ?
C11 C10 H10B . . 109.4 ?
C9 C10 H10B . . 109.4 ?
H10A C10 H10B . . 108.0 ?
C10 C11 C12 . . 111.8(3) ?
C10 C11 H11A . . 109.3 ?
C12 C11 H11A . . 109.3 ?
C10 C11 H11B . . 109.3 ?
C12 C11 H11B . . 109.3 ?
H11A C11 H11B . . 107.9 ?
C7 C12 C11 . . 111.6(2) ?
C7 C12 H12A . . 109.3 ?
C11 C12 H12A . . 109.3 ?
C7 C12 H12B . . 109.3 ?
C11 C12 H12B . . 109.3 ?
H12A C12 H12B . . 108.0 ?
C14 C13 C4 . . 119.9(3) ?
C14 C13 H13 . . 120.1 ?
C4 C13 H13 . . 120.1 ?
C15 C14 C13 . . 121.2(3) ?
C15 C14 H14 . . 119.4 ?
C13 C14 H14 . . 119.4 ?
C14 C15 C16 . . 119.0(3) ?
C14 C15 H15 . . 120.5 ?
C16 C15 H15 . . 120.5 ?
C17 C16 C15 . . 120.5(3) ?
C17 C16 H16 . . 119.8 ?
C15 C16 H16 . . 119.8 ?
C16 C17 C4 . . 120.5(3) ?
C16 C17 H17 . . 119.7 ?
C4 C17 H17 . . 119.7 ?
N2 N1 C5 . . 125.3(2) ?
N2 N1 C2 . . 110.3(2) ?
C5 N1 C2 . . 124.5(2) ?
C3 N2 N1 . . 101.6(2) ?
C2 N3 C3 . . 103.0(2) ?
C5 N4 C6 . . 115.7(2) ?
C6 S1 C8 . . 91.09(13) ?

loop_
_geom_bond_atom_site_label_1
_geom_bond_atom_site_label_2
_geom_bond_site_symmetry_2
_geom_bond_distance
_geom_bond_publ_flag
C1 C6 . 1.389(4) ?
C1 C2 . 1.420(4) ?
C1 C7 . 1.433(4) ?
C2 N3 . 1.329(3) ?
C2 N1 . 1.380(3) ?
C3 N2 . 1.336(4) ?
C3 N3 . 1.369(3) ?
C3 C4 . 1.461(4) ?
C4 C17 . 1.395(4) ?
C4 C13 . 1.395(4) ?
C5 N4 . 1.311(4) ?
C5 N1 . 1.379(3) ?
C5 H5 . 0.9300 ?
C6 N4 . 1.365(4) ?
C6 S1 . 1.731(3) ?
C7 C8 . 1.360(4) ?
C7 C12 . 1.504(4) ?
C8 C9 . 1.503(4) ?
C8 S1 . 1.739(3) ?
C9 C10 . 1.537(4) ?
C9 H9A . 0.9700 ?
C9 H9B . 0.9700 ?
C10 C11 . 1.524(4) ?
C10 H10A . 0.9700 ?
C10 H10B . 0.9700 ?
C11 C12 . 1.535(4) ?
C11 H11A . 0.9700 ?
C11 H11B . 0.9700 ?
C12 H12A . 0.9700 ?
C12 H12B . 0.9700 ?
C13 C14 . 1.380(4) ?
C13 H13 . 0.9300 ?
C14 C15 . 1.383(4) ?
C14 H14 . 0.9300 ?
C15 C16 . 1.386(4) ?
C15 H15 . 0.9300 ?
C16 C17 . 1.380(4) ?
C16 H16 . 0.9300 ?
C17 H17 . 0.9300 ?
N1 N2 . 1.363(3) ?

loop_
_geom_hbond_atom_site_label_D
_geom_hbond_atom_site_label_H
_geom_hbond_atom_site_label_A
_geom_hbond_site_symmetry_A
_geom_hbond_distance_DH
_geom_hbond_distance_HA
_geom_hbond_distance_DA
_geom_hbond_angle_DHA
C5 H5 N2 3_465 0.93 2.50 3.413(3) 166
C11 H11B N2 3_566 0.97 2.82 3.653(5) 144

loop_
_geom_torsion_atom_site_label_1
_geom_torsion_atom_site_label_2
_geom_torsion_atom_site_label_3
_geom_torsion_atom_site_label_4
_geom_torsion_site_symmetry_1
_geom_torsion_site_symmetry_2
_geom_torsion_site_symmetry_3
_geom_torsion_site_symmetry_4
_geom_torsion
_geom_torsion_publ_flag
C6 C1 C2 N3 . . . . 179.6(3) ?
C7 C1 C2 N3 . . . . -1.3(5) ?
C6 C1 C2 N1 . . . . -0.9(3) ?
C7 C1 C2 N1 . . . . 178.1(3) ?
N2 C3 C4 C17 . . . . 179.3(2) ?
N3 C3 C4 C17 . . . . 0.2(4) ?
N2 C3 C4 C13 . . . . -0.1(4) ?
N3 C3 C4 C13 . . . . -179.3(2) ?
C2 C1 C6 N4 . . . . 0.6(4) ?
C7 C1 C6 N4 . . . . -178.7(3) ?
C2 C1 C6 S1 . . . . 179.33(19) ?
C7 C1 C6 S1 . . . . 0.1(3) ?
C6 C1 C7 C8 . . . . 0.5(3) ?
C2 C1 C7 C8 . . . . -178.5(3) ?
C6 C1 C7 C12 . . . . 178.1(2) ?
C2 C1 C7 C12 . . . . -1.0(5) ?
C1 C7 C8 C9 . . . . 176.4(2) ?
C12 C7 C8 C9 . . . . -1.2(4) ?
C1 C7 C8 S1 . . . . -1.0(3) ?
C12 C7 C8 S1 . . . . -178.6(2) ?
C7 C8 C9 C10 . . . . -17.3(4) ?
S1 C8 C9 C10 . . . . 159.9(2) ?
C8 C9 C10 C11 . . . . 47.7(3) ?
C9 C10 C11 C12 . . . . -62.6(4) ?
C8 C7 C12 C11 . . . . -11.0(4) ?
C1 C7 C12 C11 . . . . 171.7(3) ?
C10 C11 C12 C7 . . . . 42.0(3) ?
C17 C4 C13 C14 . . . . -0.6(4) ?
C3 C4 C13 C14 . . . . 178.9(2) ?
C4 C13 C14 C15 . . . . -0.6(4) ?
C13 C14 C15 C16 . . . . 1.2(4) ?
C14 C15 C16 C17 . . . . -0.6(4) ?
C15 C16 C17 C4 . . . . -0.5(4) ?
C13 C4 C17 C16 . . . . 1.1(4) ?
C3 C4 C17 C16 . . . . -178.3(3) ?
N4 C5 N1 N2 . . . . -179.1(2) ?
N4 C5 N1 C2 . . . . 0.3(4) ?
N3 C2 N1 N2 . . . . -0.4(3) ?
C1 C2 N1 N2 . . . . -180.0(2) ?
N3 C2 N1 C5 . . . . -179.9(2) ?
C1 C2 N1 C5 . . . . 0.5(4) ?
N3 C3 N2 N1 . . . . 0.3(3) ?
C4 C3 N2 N1 . . . . -179.0(2) ?
C5 N1 N2 C3 . . . . 179.5(2) ?
C2 N1 N2 C3 . . . . 0.1(3) ?
N1 C2 N3 C3 . . . . 0.5(3) ?
C1 C2 N3 C3 . . . . 180.0(3) ?
N2 C3 N3 C2 . . . . -0.5(3) ?
C4 C3 N3 C2 . . . . 178.7(2) ?
N1 C5 N4 C6 . . . . -0.7(4) ?
C1 C6 N4 C5 . . . . 0.3(4) ?
S1 C6 N4 C5 . . . . -178.4(2) ?
N4 C6 S1 C8 . . . . 178.3(2) ?
C1 C6 S1 C8 . . . . -0.5(2) ?
C7 C8 S1 C6 . . . . 0.9(2) ?
C9 C8 S1 C6 . . . . -176.6(2) ?
